data_7135432
loop_
_publ_author_name
'Luo, Xian-Bing'
'Wu, Xia-Die'
'Wang, Lei'
'Li, Zhifang'
'Hou, Zhong-Wei'

_publ_section_title
;
 Regioselective electrochemical 7-<i>endo-dig</i> selenocyclization of
 <i>N</i>-benzyl propiolamides to access selenated
 benzo[<i>c</i>]azepinones.
;
_journal_issue 14
_journal_name_full 'Chemical communications (Cambridge, England)'
_journal_page_first 4346
_journal_page_last 4349
_journal_paper_doi 10.1039/d5cc06757j
_journal_volume 62
_journal_year 2026
_chemical_formula_moiety 'C35 H23 N O Se'
_chemical_formula_sum 'C35 H23 N O Se'
_chemical_formula_weight 552.50
_space_group_crystal_system monoclinic
_space_group_IT_number 15
_space_group_name_Hall '-C 2yc'
_space_group_name_H-M_alt 'C 1 2/c 1'
_atom_sites_solution_hydrogens geom
_atom_sites_solution_primary iterative
_audit_creation_date 2025-07-07
_audit_creation_method
;
Olex2 1.2
(compiled 2018.05.29 svn.r3508 for OlexSys, GUI svn.r5506)
;
_audit_update_record
;
2025-07-08 deposited with the CCDC.	2026-01-29 downloaded from the CCDC.
;
_cell_angle_alpha 90
_cell_angle_beta 98.372(2)
_cell_angle_gamma 90
_cell_formula_units_Z 8
_cell_length_a 19.5813(4)
_cell_length_b 8.5064(2)
_cell_length_c 32.0053(6)
_cell_measurement_reflns_used 9944
_cell_measurement_temperature 299(2)
_cell_measurement_theta_max 68.29
_cell_measurement_theta_min 4.56
_cell_volume 5274.20(19)
_computing_cell_refinement 'SAINT V8.40B (?, 2016)'
_computing_data_reduction 'SAINT V8.40B (?, 2016)'
_computing_molecular_graphics 'Olex2 (Dolomanov et al., 2009)'
_computing_publication_material 'Olex2 (Dolomanov et al., 2009)'
_computing_structure_refinement 'ShelXL (Sheldrick, 2015)'
_computing_structure_solution 'olex2.solve (Bourhis et al., 2015)'
_diffrn_ambient_temperature 299.0
_diffrn_measured_fraction_theta_full 0.991
_diffrn_measured_fraction_theta_max 0.989
_diffrn_measurement_device_type 'CCD area detector'
_diffrn_measurement_method 'phi and omega scans'
_diffrn_radiation_monochromator graphite
_diffrn_radiation_type CuK\a
_diffrn_radiation_wavelength 1.54178
_diffrn_reflns_av_R_equivalents 0.0447
_diffrn_reflns_av_unetI/netI 0.0336
_diffrn_reflns_Laue_measured_fraction_full 0.991
_diffrn_reflns_Laue_measured_fraction_max 0.989
_diffrn_reflns_limit_h_max 23
_diffrn_reflns_limit_h_min -23
_diffrn_reflns_limit_k_max 10
_diffrn_reflns_limit_k_min -9
_diffrn_reflns_limit_l_max 38
_diffrn_reflns_limit_l_min -38
_diffrn_reflns_number 33875
_diffrn_reflns_point_group_measured_fraction_full 0.991
_diffrn_reflns_point_group_measured_fraction_max 0.989
_diffrn_reflns_theta_full 67.679
_diffrn_reflns_theta_max 68.458
_diffrn_reflns_theta_min 4.565
_exptl_absorpt_coefficient_mu 2.145
_exptl_absorpt_correction_T_max 0.7531
_exptl_absorpt_correction_T_min 0.4425
_exptl_absorpt_correction_type none
_exptl_absorpt_process_details
;
SADABS-2016/2 (Bruker,2016/2) was used for absorption correction.
wR2(int) was 0.1239 before and 0.0556 after correction.
The Ratio of minimum to maximum transmission is 0.5876.
The \l/2 correction factor is Not present.
;
_exptl_crystal_colour yellow
_exptl_crystal_colour_primary yellow
_exptl_crystal_density_diffrn 1.392
_exptl_crystal_description block
_exptl_crystal_F_000 2256
_exptl_crystal_size_max 0.22
_exptl_crystal_size_mid 0.21
_exptl_crystal_size_min 0.2
_refine_diff_density_max 0.650
_refine_diff_density_min -0.954
_refine_diff_density_rms 0.072
_refine_ls_extinction_method none
_refine_ls_goodness_of_fit_ref 1.109
_refine_ls_hydrogen_treatment constr
_refine_ls_matrix_type full
_refine_ls_number_parameters 343
_refine_ls_number_reflns 4803
_refine_ls_number_restraints 0
_refine_ls_restrained_S_all 1.109
_refine_ls_R_factor_all 0.0467
_refine_ls_R_factor_gt 0.0431
_refine_ls_shift/su_max 0.003
_refine_ls_shift/su_mean 0.000
_refine_ls_structure_factor_coef Fsqd
_refine_ls_weighting_details 'w=1/[\s^2^(Fo^2^)+(0.0605P)^2^+6.4183P] where P=(Fo^2^+2Fc^2^)/3'
_refine_ls_weighting_scheme calc
_refine_ls_wR_factor_gt 0.1176
_refine_ls_wR_factor_ref 0.1257
_reflns_Friedel_coverage 0.000
_reflns_number_gt 4571
_reflns_number_total 4803
_reflns_threshold_expression 'I > 2\s(I)'
_cod_data_source_file d5cc06757j2.cif
_cod_data_source_block 1_CCDC1
_cod_database_code 7135432
_shelx_shelxl_version_number 2016/6
_shelx_space_group_comment
;
The symmetry employed for this shelxl refinement is uniquely defined
by the following loop, which should always be used as a source of
symmetry information in preference to the above space-group names.
They are only intended as comments.
;
_shelx_estimated_absorpt_t_max 0.674
_shelx_estimated_absorpt_t_min 0.650
_olex2_refinement_description
;
1. Fixed Uiso
 At 1.2 times of:
  All C(H) groups
2.a Aromatic/amide H refined with riding coordinates:
 C28(H28), C19(H19), C24(H24), C25(H25), C33(H33), C30(H30), C27(H27), C1(H1),
 C18(H18), C26(H26), C16(H16), C14(H14), C10(H10), C0AA(H0AA), C32(H32),
 C13(H13), C17(H17), C2(H2), C5(H5), C12(H12), C11(H11), C3(H3), C4(H4)
;
_olex2_submission_special_instructions 'No special instructions were received'

loop_
_space_group_symop_operation_xyz
'x, y, z'
'-x, y, -z+1/2'
'x+1/2, y+1/2, z'
'-x+1/2, y+1/2, -z+1/2'
'-x, -y, -z'
'x, -y, z-1/2'
'-x+1/2, -y+1/2, -z'
'x+1/2, -y+1/2, z-1/2'

loop_
_atom_site_label
_atom_site_type_symbol
_atom_site_fract_x
_atom_site_fract_y
_atom_site_fract_z
_atom_site_U_iso_or_equiv
_atom_site_adp_type
_atom_site_occupancy
_atom_site_site_symmetry_order
_atom_site_calc_flag
_atom_site_refinement_flags_posn
_atom_site_refinement_flags_adp
_atom_site_refinement_flags_occupancy
_atom_site_disorder_assembly
_atom_site_disorder_group
Se1 Se 0.45400(2) 0.77288(4) 0.46449(2) 0.06463(15) Uani 1 1 d . . . . .
O1 O 0.47961(10) 0.8539(3) 0.37172(7) 0.0716(6) Uani 1 1 d . . . . .
N1 N 0.37806(10) 0.7397(2) 0.34532(6) 0.0418(4) Uani 1 1 d . . . . .
C21 C 0.30524(11) 0.7347(3) 0.34141(7) 0.0378(5) Uani 1 1 d . . . . .
C15 C 0.28263(12) 0.9754(3) 0.38394(8) 0.0439(5) Uani 1 1 d . . . . .
C8 C 0.33440(12) 0.9303(3) 0.42052(7) 0.0422(5) Uani 1 1 d . . . . .
C22 C 0.28220(11) 0.5981(3) 0.32165(6) 0.0387(5) Uani 1 1 d . . . . .
C20 C 0.26698(11) 0.8793(3) 0.34839(7) 0.0400(5) Uani 1 1 d . . . . .
C34 C 0.40051(12) 0.6045(3) 0.32619(7) 0.0430(5) Uani 1 1 d . . . . .
C29 C 0.34225(12) 0.5123(3) 0.31227(7) 0.0424(5) Uani 1 1 d . . . . .
C7 C 0.39359(12) 0.8549(3) 0.41659(7) 0.0447(5) Uani 1 1 d . . . . .
C28 C 0.18578(13) 0.4706(3) 0.27385(7) 0.0486(5) Uani 1 1 d . . . . .
H28 H 0.215579 0.452324 0.254247 0.058 Uiso 1 1 calc R . . . .
C31 C 0.42116(12) 0.8237(3) 0.37620(8) 0.0469(5) Uani 1 1 d . . . . .
C19 C 0.21267(13) 0.9222(3) 0.31710(8) 0.0488(5) Uani 1 1 d . . . . .
H19 H 0.201983 0.858427 0.293450 0.059 Uiso 1 1 calc R . . . .
C23 C 0.20986(11) 0.5480(3) 0.31147(7) 0.0388(5) Uani 1 1 d . . . . .
C24 C 0.16325(12) 0.5764(3) 0.33962(7) 0.0440(5) Uani 1 1 d . . . . .
H24 H 0.177957 0.629171 0.364763 0.053 Uiso 1 1 calc R . . . .
C25 C 0.09573(13) 0.5273(3) 0.33068(9) 0.0541(6) Uani 1 1 d . . . . .
H25 H 0.065203 0.547412 0.349739 0.065 Uiso 1 1 calc R . . . .
C9 C 0.31607(13) 0.9696(3) 0.46303(8) 0.0478(5) Uani 1 1 d . . . . .
C33 C 0.46720(13) 0.5552(4) 0.32273(8) 0.0549(6) Uani 1 1 d . . . . .
H33 H 0.505341 0.617741 0.332079 0.066 Uiso 1 1 calc R . . . .
C30 C 0.35169(14) 0.3638(3) 0.29580(8) 0.0540(6) Uani 1 1 d . . . . .
H30 H 0.314093 0.298379 0.287577 0.065 Uiso 1 1 calc R . . . .
C27 C 0.11762(14) 0.4205(4) 0.26536(9) 0.0585(7) Uani 1 1 d . . . . .
H27 H 0.102255 0.367621 0.240311 0.070 Uiso 1 1 calc R . . . .
C6 C 0.47037(13) 0.5703(3) 0.44110(8) 0.0535(6) Uani 1 1 d . . . . .
C1 C 0.41612(15) 0.4752(4) 0.42484(9) 0.0617(7) Uani 1 1 d . . . . .
H1 H 0.371019 0.511872 0.422843 0.074 Uiso 1 1 calc R . . . .
C18 C 0.17465(16) 1.0567(3) 0.32049(10) 0.0631(7) Uani 1 1 d . . . . .
H18 H 0.138318 1.082439 0.299540 0.076 Uiso 1 1 calc R . . . .
C26 C 0.07313(14) 0.4485(4) 0.29363(10) 0.0601(7) Uani 1 1 d . . . . .
H26 H 0.027598 0.414403 0.287885 0.072 Uiso 1 1 calc R . . . .
C16 C 0.24387(16) 1.1121(3) 0.38653(10) 0.0616(7) Uani 1 1 d . . . . .
H16 H 0.254010 1.177329 0.409930 0.074 Uiso 1 1 calc R . . . .
C14 C 0.25091(15) 0.9314(4) 0.47224(10) 0.0632(7) Uani 1 1 d . . . . .
H14 H 0.218911 0.884582 0.451655 0.076 Uiso 1 1 calc R . . . .
C10 C 0.36254(17) 1.0422(4) 0.49388(9) 0.0640(7) Uani 1 1 d . . . . .
H10 H 0.405906 1.071135 0.487941 0.077 Uiso 1 1 calc R . . . .
C0AA C 0.41746(16) 0.3153(4) 0.29185(10) 0.0652(8) Uani 1 1 d . . . . .
H0AA H 0.424059 0.217288 0.280217 0.078 Uiso 1 1 calc R . . . .
C32 C 0.47432(15) 0.4108(4) 0.30499(10) 0.0666(8) Uani 1 1 d . . . . .
H32 H 0.518155 0.375593 0.301638 0.080 Uiso 1 1 calc R . . . .
C13 C 0.2332(2) 0.9620(5) 0.51158(11) 0.0801(10) Uani 1 1 d . . . . .
H13 H 0.189496 0.935338 0.517466 0.096 Uiso 1 1 calc R . . . .
C17 C 0.19084(18) 1.1522(3) 0.35505(12) 0.0729(9) Uani 1 1 d . . . . .
H17 H 0.166015 1.244272 0.357277 0.087 Uiso 1 1 calc R . . . .
C2 C 0.4289(2) 0.3250(4) 0.41150(11) 0.0723(9) Uani 1 1 d . . . . .
H2 H 0.392161 0.261674 0.400124 0.087 Uiso 1 1 calc R . . . .
C5 C 0.53713(17) 0.5149(4) 0.44342(13) 0.0794(10) Uani 1 1 d . . . . .
H5 H 0.574456 0.578764 0.453516 0.095 Uiso 1 1 calc R . . . .
C12 C 0.2799(2) 1.0318(4) 0.54201(11) 0.0800(10) Uani 1 1 d . . . . .
H12 H 0.267821 1.052336 0.568521 0.096 Uiso 1 1 calc R . . . .
C11 C 0.3448(2) 1.0719(4) 0.53356(10) 0.0797(10) Uani 1 1 d . . . . .
H11 H 0.376502 1.118613 0.554348 0.096 Uiso 1 1 calc R . . . .
C3 C 0.4945(2) 0.2680(4) 0.41471(13) 0.0802(10) Uani 1 1 d . . . . .
H3 H 0.502498 0.165933 0.406211 0.096 Uiso 1 1 calc R . . . .
C4 C 0.5475(2) 0.3618(5) 0.43039(15) 0.0965(12) Uani 1 1 d . . . . .
H4 H 0.592310 0.323181 0.432557 0.116 Uiso 1 1 calc R . . . .

loop_
_atom_site_aniso_label
_atom_site_aniso_U_11
_atom_site_aniso_U_22
_atom_site_aniso_U_33
_atom_site_aniso_U_23
_atom_site_aniso_U_13
_atom_site_aniso_U_12
Se1 0.0567(2) 0.0728(2) 0.0586(2) -0.02116(14) -0.01095(14) 0.00570(14)
O1 0.0474(10) 0.0807(14) 0.0928(15) -0.0218(12) 0.0307(10) -0.0271(10)
N1 0.0382(10) 0.0467(11) 0.0427(10) -0.0047(8) 0.0130(8) -0.0045(8)
C21 0.0364(11) 0.0419(11) 0.0365(11) 0.0006(8) 0.0108(9) -0.0016(9)
C15 0.0456(12) 0.0361(11) 0.0517(13) -0.0003(10) 0.0132(10) -0.0041(9)
C8 0.0442(12) 0.0351(11) 0.0483(12) -0.0076(9) 0.0106(9) -0.0094(9)
C22 0.0411(11) 0.0434(11) 0.0324(10) -0.0026(9) 0.0078(8) -0.0002(9)
C20 0.0421(11) 0.0361(11) 0.0437(11) 0.0039(9) 0.0133(9) -0.0037(9)
C34 0.0441(12) 0.0503(13) 0.0367(11) -0.0017(9) 0.0130(9) 0.0015(10)
C29 0.0439(12) 0.0518(13) 0.0323(10) -0.0040(9) 0.0078(9) 0.0039(10)
C7 0.0404(11) 0.0451(12) 0.0489(12) -0.0103(10) 0.0073(9) -0.0109(10)
C28 0.0462(13) 0.0566(14) 0.0418(12) -0.0070(10) 0.0023(10) 0.0034(11)
C31 0.0416(12) 0.0450(12) 0.0562(14) -0.0057(11) 0.0146(10) -0.0106(10)
C19 0.0520(13) 0.0456(13) 0.0492(13) 0.0084(10) 0.0090(10) -0.0012(10)
C23 0.0407(11) 0.0387(11) 0.0369(10) -0.0006(9) 0.0058(8) -0.0004(9)
C24 0.0497(13) 0.0411(12) 0.0429(12) 0.0002(9) 0.0131(10) -0.0024(10)
C25 0.0470(13) 0.0544(15) 0.0638(16) 0.0046(12) 0.0179(12) -0.0025(11)
C9 0.0549(14) 0.0388(12) 0.0509(13) -0.0097(10) 0.0117(11) -0.0019(10)
C33 0.0444(13) 0.0695(17) 0.0539(14) -0.0059(12) 0.0178(11) 0.0033(12)
C30 0.0556(14) 0.0568(15) 0.0479(13) -0.0136(11) 0.0014(11) 0.0052(12)
C27 0.0534(15) 0.0621(16) 0.0540(14) -0.0084(12) -0.0118(12) -0.0022(12)
C6 0.0510(14) 0.0612(16) 0.0479(13) -0.0023(11) 0.0059(11) 0.0013(12)
C1 0.0567(15) 0.0700(18) 0.0613(16) -0.0047(14) 0.0184(13) -0.0109(13)
C18 0.0641(17) 0.0519(15) 0.0710(18) 0.0154(14) 0.0025(14) 0.0092(13)
C26 0.0412(13) 0.0646(17) 0.0719(17) 0.0064(14) -0.0003(12) -0.0067(12)
C16 0.0720(18) 0.0395(13) 0.0735(18) -0.0083(12) 0.0114(14) 0.0032(12)
C14 0.0596(16) 0.0692(18) 0.0645(17) -0.0155(14) 0.0210(13) -0.0066(14)
C10 0.0706(18) 0.0590(16) 0.0628(16) -0.0221(13) 0.0106(13) -0.0103(14)
C0AA 0.0686(18) 0.0651(18) 0.0620(16) -0.0218(14) 0.0102(14) 0.0168(15)
C32 0.0529(15) 0.085(2) 0.0654(17) -0.0122(15) 0.0188(13) 0.0180(15)
C13 0.086(2) 0.087(2) 0.076(2) -0.0123(18) 0.0407(19) -0.0008(19)
C17 0.079(2) 0.0407(14) 0.097(2) 0.0044(15) 0.0083(17) 0.0192(14)
C2 0.087(2) 0.0634(19) 0.0706(19) -0.0027(15) 0.0252(17) -0.0183(17)
C5 0.0511(16) 0.077(2) 0.104(3) -0.0090(19) -0.0083(16) 0.0069(15)
C12 0.115(3) 0.071(2) 0.0613(18) -0.0135(16) 0.0361(19) 0.010(2)
C11 0.110(3) 0.069(2) 0.0582(17) -0.0258(15) 0.0051(18) -0.0005(19)
C3 0.105(3) 0.0578(18) 0.081(2) -0.0031(16) 0.022(2) 0.0058(18)
C4 0.075(2) 0.091(3) 0.122(3) -0.004(2) 0.009(2) 0.031(2)

loop_
_atom_type_symbol
_atom_type_description
_atom_type_scat_dispersion_real
_atom_type_scat_dispersion_imag
_atom_type_scat_source
C C 0.0181 0.0091 'International Tables Vol C Tables 4.2.6.8 and 6.1.1.4'
H H 0.0000 0.0000 'International Tables Vol C Tables 4.2.6.8 and 6.1.1.4'
N N 0.0311 0.0180 'International Tables Vol C Tables 4.2.6.8 and 6.1.1.4'
O O 0.0492 0.0322 'International Tables Vol C Tables 4.2.6.8 and 6.1.1.4'
Se Se -0.7943 1.1372 'International Tables Vol C Tables 4.2.6.8 and 6.1.1.4'

loop_
_geom_angle_atom_site_label_1
_geom_angle_atom_site_label_2
_geom_angle_atom_site_label_3
_geom_angle
_geom_angle_site_symmetry_1
_geom_angle_site_symmetry_3
_geom_angle_publ_flag
C6 Se1 C7 97.62(10) . . ?
C34 N1 C21 108.22(18) . . ?
C31 N1 C21 125.10(19) . . ?
C31 N1 C34 122.1(2) . . ?
N1 C21 C20 119.32(19) . . ?
C22 C21 N1 109.10(19) . . ?
C22 C21 C20 129.7(2) . . ?
C20 C15 C8 122.4(2) . . ?
C16 C15 C8 118.9(2) . . ?
C16 C15 C20 118.5(2) . . ?
C15 C8 C9 115.7(2) . . ?
C7 C8 C15 123.2(2) . . ?
C7 C8 C9 121.0(2) . . ?
C21 C22 C29 107.47(19) . . ?
C21 C22 C23 126.3(2) . . ?
C29 C22 C23 126.3(2) . . ?
C15 C20 C21 123.7(2) . . ?
C15 C20 C19 119.0(2) . . ?
C19 C20 C21 117.3(2) . . ?
C29 C34 N1 107.75(19) . . ?
C33 C34 N1 129.7(2) . . ?
C33 C34 C29 122.4(2) . . ?
C34 C29 C22 107.4(2) . . ?
C30 C29 C22 133.7(2) . . ?
C30 C29 C34 118.8(2) . . ?
C8 C7 Se1 122.38(18) . . ?
C8 C7 C31 126.1(2) . . ?
C31 C7 Se1 111.51(17) . . ?
C23 C28 H28 119.7 . . ?
C27 C28 H28 119.7 . . ?
C27 C28 C23 120.6(2) . . ?
O1 C31 N1 120.8(2) . . ?
O1 C31 C7 122.4(2) . . ?
N1 C31 C7 116.40(19) . . ?
C20 C19 H19 119.2 . . ?
C18 C19 C20 121.5(3) . . ?
C18 C19 H19 119.2 . . ?
C28 C23 C22 121.5(2) . . ?
C28 C23 C24 118.0(2) . . ?
C24 C23 C22 120.5(2) . . ?
C23 C24 H24 119.6 . . ?
C25 C24 C23 120.9(2) . . ?
C25 C24 H24 119.6 . . ?
C24 C25 H25 119.8 . . ?
C24 C25 C26 120.3(2) . . ?
C26 C25 H25 119.8 . . ?
C14 C9 C8 119.4(2) . . ?
C10 C9 C8 121.9(2) . . ?
C10 C9 C14 118.7(2) . . ?
C34 C33 H33 121.4 . . ?
C32 C33 C34 117.2(3) . . ?
C32 C33 H33 121.4 . . ?
C29 C30 H30 120.5 . . ?
C0AA C30 C29 119.0(3) . . ?
C0AA C30 H30 120.5 . . ?
C28 C27 H27 119.9 . . ?
C26 C27 C28 120.3(2) . . ?
C26 C27 H27 119.9 . . ?
C1 C6 Se1 120.7(2) . . ?
C1 C6 C5 119.5(3) . . ?
C5 C6 Se1 119.6(2) . . ?
C6 C1 H1 120.1 . . ?
C6 C1 C2 119.7(3) . . ?
C2 C1 H1 120.1 . . ?
C19 C18 H18 120.3 . . ?
C17 C18 C19 119.4(3) . . ?
C17 C18 H18 120.3 . . ?
C25 C26 H26 120.0 . . ?
C27 C26 C25 120.0(2) . . ?
C27 C26 H26 120.0 . . ?
C15 C16 H16 119.3 . . ?
C17 C16 C15 121.3(3) . . ?
C17 C16 H16 119.3 . . ?
C9 C14 H14 119.6 . . ?
C13 C14 C9 120.7(3) . . ?
C13 C14 H14 119.6 . . ?
C9 C10 H10 119.8 . . ?
C9 C10 C11 120.5(3) . . ?
C11 C10 H10 119.8 . . ?
C30 C0AA H0AA 119.5 . . ?
C30 C0AA C32 121.0(3) . . ?
C32 C0AA H0AA 119.5 . . ?
C33 C32 C0AA 121.6(3) . . ?
C33 C32 H32 119.2 . . ?
C0AA C32 H32 119.2 . . ?
C14 C13 H13 120.0 . . ?
C12 C13 C14 120.0(3) . . ?
C12 C13 H13 120.0 . . ?
C18 C17 C16 120.2(3) . . ?
C18 C17 H17 119.9 . . ?
C16 C17 H17 119.9 . . ?
C1 C2 H2 119.4 . . ?
C3 C2 C1 121.2(3) . . ?
C3 C2 H2 119.4 . . ?
C6 C5 H5 120.6 . . ?
C6 C5 C4 118.8(3) . . ?
C4 C5 H5 120.6 . . ?
C13 C12 H12 119.8 . . ?
C13 C12 C11 120.4(3) . . ?
C11 C12 H12 119.8 . . ?
C10 C11 H11 120.2 . . ?
C12 C11 C10 119.6(3) . . ?
C12 C11 H11 120.2 . . ?
C2 C3 H3 120.5 . . ?
C4 C3 C2 118.9(3) . . ?
C4 C3 H3 120.5 . . ?
C5 C4 H4 119.1 . . ?
C3 C4 C5 121.9(4) . . ?
C3 C4 H4 119.1 . . ?

loop_
_geom_bond_atom_site_label_1
_geom_bond_atom_site_label_2
_geom_bond_distance
_geom_bond_site_symmetry_2
_geom_bond_publ_flag
Se1 C7 1.926(3) . ?
Se1 C6 1.924(3) . ?
O1 C31 1.202(3) . ?
N1 C21 1.414(3) . ?
N1 C34 1.403(3) . ?
N1 C31 1.399(3) . ?
C21 C22 1.367(3) . ?
C21 C20 1.474(3) . ?
C15 C8 1.483(3) . ?
C15 C20 1.398(3) . ?
C15 C16 1.398(4) . ?
C8 C7 1.347(3) . ?
C8 C9 1.494(3) . ?
C22 C29 1.452(3) . ?
C22 C23 1.470(3) . ?
C20 C19 1.399(3) . ?
C34 C29 1.403(3) . ?
C34 C33 1.391(3) . ?
C29 C30 1.391(4) . ?
C7 C31 1.495(3) . ?
C28 H28 0.9300 . ?
C28 C23 1.393(3) . ?
C28 C27 1.390(4) . ?
C19 H19 0.9300 . ?
C19 C18 1.378(4) . ?
C23 C24 1.394(3) . ?
C24 H24 0.9300 . ?
C24 C25 1.376(4) . ?
C25 H25 0.9300 . ?
C25 C26 1.378(4) . ?
C9 C14 1.389(4) . ?
C9 C10 1.387(4) . ?
C33 H33 0.9300 . ?
C33 C32 1.369(4) . ?
C30 H30 0.9300 . ?
C30 C0AA 1.376(4) . ?
C27 H27 0.9300 . ?
C27 C26 1.365(4) . ?
C6 C1 1.376(4) . ?
C6 C5 1.381(4) . ?
C1 H1 0.9300 . ?
C1 C2 1.382(5) . ?
C18 H18 0.9300 . ?
C18 C17 1.372(5) . ?
C26 H26 0.9300 . ?
C16 H16 0.9300 . ?
C16 C17 1.380(5) . ?
C14 H14 0.9300 . ?
C14 C13 1.379(4) . ?
C10 H10 0.9300 . ?
C10 C11 1.388(4) . ?
C0AA H0AA 0.9300 . ?
C0AA C32 1.393(5) . ?
C32 H32 0.9300 . ?
C13 H13 0.9300 . ?
C13 C12 1.371(5) . ?
C17 H17 0.9300 . ?
C2 H2 0.9300 . ?
C2 C3 1.361(6) . ?
C5 H5 0.9300 . ?
C5 C4 1.391(5) . ?
C12 H12 0.9300 . ?
C12 C11 1.380(5) . ?
C11 H11 0.9300 . ?
C3 H3 0.9300 . ?
C3 C4 1.348(6) . ?
C4 H4 0.9300 . ?
